data_4084117
loop_
_publ_author_name
'Jacquot, L\'ea'
'X\'emard, Mathieu'
'Clavagu\'era, Carine'
'Nocton, Gr\'egory'

_publ_section_title
;
 Multiple One-Electron Transfers in Bipyridine Complexes of
 Bis(phospholyl) Thulium
;
_journal_issue 15
_journal_name_full Organometallics
_journal_page_first 4100
_journal_paper_doi 10.1021/om500607r
_journal_volume 33
_journal_year 2014
_chemical_compound_source 'synthesis as described'
_chemical_formula_moiety 'C42 H64 P4 Tm'
_chemical_formula_sum 'C42 H64 P4 Tm'
_chemical_formula_weight 861.74
_space_group_IT_number 14
_symmetry_cell_setting monoclinic
_symmetry_Int_Tables_number 14
_symmetry_space_group_name_Hall '-P 2yab'
_symmetry_space_group_name_H-M 'P 1 21/a 1'
_atom_sites_solution_hydrogens geom
_audit_conform_dict_location ftp://ftp.iucr.org/pub/cif_core.dic
_audit_conform_dict_name cif_core.dic
_audit_conform_dict_version 2.4.3
_audit_creation_date 2014-02-04T16:14:01-00:00
_audit_creation_method 'WinGX routine CIF_UPDATE'
_cell_angle_alpha 90
_cell_angle_beta 108.009(2)
_cell_angle_gamma 90
_cell_formula_units_Z 4
_cell_length_a 18.1927(5)
_cell_length_b 11.5425(3)
_cell_length_c 20.4504(6)
_cell_measurement_reflns_used 8445
_cell_measurement_temperature 150(2)
_cell_measurement_theta_max 27.48
_cell_measurement_theta_min 1
_cell_measurement_wavelength 0.71073
_cell_volume 4084.0(2)
_computing_cell_refinement 'HKL Scalepack (Otwinowski & Minor 1997)'
_computing_data_collection 'Collect (Bruker AXS BV, 1997-2004)'
_computing_data_reduction 'HKL Denzo and Scalepack (Otwinowski & Minor 1997)'
_computing_molecular_graphics 'Ortep-3 for Windows (Farrugia, 1997)'
_computing_publication_material 'WinGX publication routines (Farrugia, 1999)'
_computing_structure_refinement 'SHELXL-2013 (Sheldrick, 2013)'
_computing_structure_solution 'SIR92 (Giacovazzo et al, 1993)'
_diffrn_ambient_temperature 150(2)
_diffrn_detector 'CCD plate'
_diffrn_detector_area_resol_mean 9
_diffrn_measured_fraction_theta_full 0.994
_diffrn_measured_fraction_theta_max 0.992
_diffrn_measurement_device '95mm CCD camera on \k-goniostat'
_diffrn_measurement_device_type KappaCCD
_diffrn_measurement_method 'CCD rotation images, thick slices'
_diffrn_orient_matrix_type 'by Bruker AXS Collect from scalepack cell'
_diffrn_orient_matrix_UB_11 -0.043051
_diffrn_orient_matrix_UB_12 0.035221
_diffrn_orient_matrix_UB_13 -0.037712
_diffrn_orient_matrix_UB_21 0.038069
_diffrn_orient_matrix_UB_22 0.049805
_diffrn_orient_matrix_UB_23 -0.01327
_diffrn_orient_matrix_UB_31 0.006172
_diffrn_orient_matrix_UB_32 -0.06152
_diffrn_orient_matrix_UB_33 -0.032334
_diffrn_radiation_monochromator 'horizonally mounted graphite crystal'
_diffrn_radiation_probe x-ray
_diffrn_radiation_type MoK\a
_diffrn_radiation_wavelength 0.71073
_diffrn_reflns_av_R_equivalents 0.0622
_diffrn_reflns_Laue_measured_fraction_full 0.994
_diffrn_reflns_Laue_measured_fraction_max 0.992
_diffrn_reflns_limit_h_max 18
_diffrn_reflns_limit_h_min -23
_diffrn_reflns_limit_k_max 14
_diffrn_reflns_limit_k_min -13
_diffrn_reflns_limit_l_max 26
_diffrn_reflns_limit_l_min -26
_diffrn_reflns_number 25885
_diffrn_reflns_point_group_measured_fraction_full 0.994
_diffrn_reflns_point_group_measured_fraction_max 0.992
_diffrn_reflns_reduction_process
;
        Scaled and merged with Sortav
        R.H. Blessing, (1987) Cryst. Rev. 1, 3-58
        R.H. Blessing, (1989) J. Appl. Cryst. 22, 396-397
;
_diffrn_reflns_theta_full 25.242
_diffrn_reflns_theta_max 27.482
_diffrn_reflns_theta_min 2.052
_diffrn_source 'Enraf Nonius FR590'
_exptl_absorpt_coefficient_mu 2.357
_exptl_absorpt_correction_T_max 0.79
_exptl_absorpt_correction_T_min 0.63
_exptl_absorpt_correction_type multi-scan
_exptl_crystal_colour red
_exptl_crystal_density_diffrn 1.402
_exptl_crystal_density_method 'not measured'
_exptl_crystal_description block
_exptl_crystal_F_000 1780
_exptl_crystal_size_max 0.2
_exptl_crystal_size_mid 0.2
_exptl_crystal_size_min 0.1
_refine_diff_density_max 3.316
_refine_diff_density_min -1.314
_refine_diff_density_rms 0.254
_refine_ls_extinction_method none
_refine_ls_goodness_of_fit_ref 1.124
_refine_ls_hydrogen_treatment constr
_refine_ls_matrix_type full
_refine_ls_number_constraints 0
_refine_ls_number_parameters 424
_refine_ls_number_reflns 9286
_refine_ls_number_restraints 0
_refine_ls_restrained_S_all 1.124
_refine_ls_R_factor_all 0.0875
_refine_ls_R_factor_gt 0.0615
_refine_ls_shift/su_max 0.001
_refine_ls_shift/su_mean 0
_refine_ls_structure_factor_coef Fsqd
_refine_ls_weighting_details 'w=1/[\s^2^(Fo^2^)+(0.0532P)^2^+28.9827P] where P=(Fo^2^+2Fc^2^)/3'
_refine_ls_weighting_scheme calc
_refine_ls_wR_factor_gt 0.1405
_refine_ls_wR_factor_ref 0.1569
_reflns_number_gt 7093
_reflns_number_total 9286
_reflns_threshold_expression 'I > 2\s(I)'
_cod_data_source_file om500607r_si_002.cif
_cod_data_source_block 2
_cod_depositor_comments 'Adding full bibliography for 4084117--4084119.cif.'
_cod_original_sg_symbol_H-M 'P 21/a'
_cod_database_code 4084117

loop_
_symmetry_equiv_pos_as_xyz
'x, y, z'
'-x+1/2, y+1/2, -z'
'-x, -y, -z'
'x-1/2, -y-1/2, z'

loop_
_atom_site_label
_atom_site_type_symbol
_atom_site_fract_x
_atom_site_fract_y
_atom_site_fract_z
_atom_site_U_iso_or_equiv
_atom_site_adp_type
_atom_site_occupancy
_atom_site_calc_flag
P3 P -0.03421(12) 0.85788(18) 0.16848(10) 0.0350(5) Uani 1 d
P4 P 0.05540(12) 1.07060(18) 0.15142(10) 0.0328(4) Uani 1 d
C23 C -0.1082(4) 1.1901(7) 0.1819(4) 0.0335(17) Uani 1 d
H23A H -0.0796 1.2532 0.1688 0.05 Uiso 1 calc
H23B H -0.1595 1.2178 0.1808 0.05 Uiso 1 calc
H23C H -0.1138 1.1256 0.1496 0.05 Uiso 1 calc
P1 P 0.19429(10) 0.93598(16) 0.39210(9) 0.0253(4) Uani 1 d
C24 C 0.0290(5) 1.3213(6) 0.2685(4) 0.0363(17) Uani 1 d
H24A H 0 1.3308 0.2197 0.054 Uiso 1 calc
H24B H 0.0844 1.3161 0.2739 0.054 Uiso 1 calc
H24C H 0.0196 1.3881 0.2944 0.054 Uiso 1 calc
C1 C 0.2150(4) 0.9440(6) 0.3135(3) 0.0264(14) Uani 1 d
C2 C 0.1751(4) 0.8583(6) 0.2673(4) 0.0285(15) Uani 1 d
C3 C 0.1308(4) 0.7823(6) 0.2964(4) 0.0283(15) Uani 1 d
C25 C 0.0872(4) 1.2313(7) 0.4247(4) 0.0307(16) Uani 1 d
C26 C 0.1643(4) 1.2668(8) 0.4147(4) 0.0406(19) Uani 1 d
H26A H 0.1962 1.3066 0.4561 0.061 Uiso 1 calc
H26B H 0.1545 1.3188 0.3751 0.061 Uiso 1 calc
H26C H 0.1914 1.1975 0.4066 0.061 Uiso 1 calc
C28 C 0.0456(5) 1.3431(7) 0.4384(4) 0.0382(18) Uani 1 d
H28A H 0.0802 1.3854 0.4774 0.057 Uiso 1 calc
H28B H -0.0015 1.3213 0.449 0.057 Uiso 1 calc
H28C H 0.0322 1.3924 0.3974 0.057 Uiso 1 calc
C4 C 0.1332(4) 0.8137(6) 0.3629(4) 0.0265(14) Uani 1 d
C10 C 0.1000(4) 0.6684(7) 0.2599(4) 0.0386(18) Uani 1 d
H10A H 0.1063 0.6683 0.2141 0.058 Uiso 1 calc
H10B H 0.0451 0.6605 0.2557 0.058 Uiso 1 calc
H10C H 0.1289 0.6034 0.2867 0.058 Uiso 1 calc
C41 C 0.0367(5) 1.2747(7) 0.0745(4) 0.0382(18) Uani 1 d
C36 C -0.0275(5) 1.0391(7) 0.0850(4) 0.0353(17) Uani 1 d
C35 C -0.0657(5) 0.9309(7) 0.0891(4) 0.0352(17) Uani 1 d
C29 C -0.0880(5) 0.7313(7) 0.1533(4) 0.0384(18) Uani 1 d
H29 H -0.0792 0.6776 0.1901 0.046 Uiso 1 calc
C30 C -0.1420(5) 0.7030(8) 0.0927(4) 0.043(2) Uani 1 d
C42 C 0.0771(4) 1.2115(7) 0.1312(4) 0.0382(18) Uani 1 d
H42 H 0.121 1.2476 0.1624 0.046 Uiso 1 calc
C37 C -0.0572(5) 1.1187(7) 0.0310(4) 0.0368(18) Uani 1 d
H37 H -0.1005 1.0937 -0.0057 0.044 Uiso 1 calc
C34 C -0.1259(5) 0.8824(7) 0.0341(4) 0.0386(18) Uani 1 d
H34 H -0.1429 0.9265 -0.0071 0.046 Uiso 1 calc
C38 C -0.0306(5) 1.2278(8) 0.0256(4) 0.041(2) Uani 1 d
C32 C -0.1625(5) 0.7768(9) 0.0345(4) 0.048(2) Uani 1 d
C40 C 0.0615(6) 1.3967(8) 0.0661(5) 0.054(2) Uani 1 d
H40A H 0.0272 1.4294 0.0233 0.08 Uiso 1 calc
H40B H 0.1147 1.3962 0.0643 0.08 Uiso 1 calc
H40C H 0.0587 1.4439 0.105 0.08 Uiso 1 calc
C39 C -0.0749(6) 1.3049(9) -0.0340(5) 0.059(3) Uani 1 d
H39A H -0.0485 1.3796 -0.0308 0.089 Uiso 1 calc
H39B H -0.1275 1.3173 -0.032 0.089 Uiso 1 calc
H39C H -0.0774 1.2672 -0.0776 0.089 Uiso 1 calc
C31 C -0.1830(6) 0.5848(9) 0.0856(6) 0.062(3) Uani 1 d
H31A H -0.2199 0.5776 0.0393 0.093 Uiso 1 calc
H31B H -0.2105 0.5789 0.1197 0.093 Uiso 1 calc
H31C H -0.1446 0.5226 0.0931 0.093 Uiso 1 calc
C33 C -0.2268(6) 0.7444(10) -0.0300(5) 0.062(3) Uani 1 d
H33A H -0.2481 0.6688 -0.0235 0.094 Uiso 1 calc
H33B H -0.2062 0.7402 -0.0689 0.094 Uiso 1 calc
H33C H -0.2677 0.803 -0.0393 0.094 Uiso 1 calc
C27 C 0.1060(5) 1.1581(7) 0.4900(4) 0.0391(18) Uani 1 d
H27A H 0.1417 1.2008 0.5282 0.059 Uiso 1 calc
H27B H 0.13 1.0853 0.4829 0.059 Uiso 1 calc
H27C H 0.0582 1.1414 0.5009 0.059 Uiso 1 calc
C19 C -0.1667(4) 0.9973(6) 0.2718(4) 0.0350(17) Uani 1 d
C20 C -0.2126(5) 0.9876(8) 0.1963(4) 0.045(2) Uani 1 d
H20A H -0.2192 1.0648 0.1754 0.068 Uiso 1 calc
H20B H -0.2634 0.954 0.1917 0.068 Uiso 1 calc
H20C H -0.1848 0.9378 0.1731 0.068 Uiso 1 calc
C21 C -0.1572(4) 0.8771(7) 0.3036(4) 0.0362(17) Uani 1 d
H21A H -0.1282 0.8826 0.3526 0.054 Uiso 1 calc
H21B H -0.1291 0.8275 0.2806 0.054 Uiso 1 calc
H21C H -0.2083 0.8436 0.2983 0.054 Uiso 1 calc
C22 C -0.2166(5) 1.0698(8) 0.3067(5) 0.046(2) Uani 1 d
H22A H -0.189 1.0776 0.3559 0.069 Uiso 1 calc
H22B H -0.266 1.0305 0.3006 0.069 Uiso 1 calc
H22C H -0.2261 1.1468 0.2857 0.069 Uiso 1 calc
Tm1 Tm 0.05631(2) 0.99006(3) 0.28326(2) 0.02420(10) Uani 1 d
P2 P -0.02469(10) 1.04962(16) 0.37609(9) 0.0265(4) Uani 1 d
C5 C 0.2791(4) 1.0227(6) 0.3037(4) 0.0288(15) Uani 1 d
C18 C -0.0869(4) 1.0610(6) 0.2905(4) 0.0252(14) Uani 1 d
C17 C -0.0644(4) 1.1491(6) 0.2540(4) 0.0256(14) Uani 1 d
C15 C 0.0314(4) 1.1684(6) 0.3640(4) 0.0269(15) Uani 1 d
C7 C 0.3201(4) 1.0896(7) 0.3706(4) 0.0379(18) Uani 1 d
H7A H 0.3606 1.1391 0.3631 0.057 Uiso 1 calc
H7B H 0.3434 1.0344 0.4076 0.057 Uiso 1 calc
H7C H 0.2824 1.1377 0.3834 0.057 Uiso 1 calc
C12 C 0.0198(4) 0.7058(7) 0.3867(4) 0.0399(19) Uani 1 d
H12A H 0.0104 0.6624 0.3437 0.06 Uiso 1 calc
H12B H -0.0124 0.7757 0.3782 0.06 Uiso 1 calc
H12C H 0.0067 0.6573 0.4208 0.06 Uiso 1 calc
C14 C 0.1160(4) 0.8075(7) 0.4811(4) 0.0361(18) Uani 1 d
H14A H 0.0984 0.7595 0.5129 0.054 Uiso 1 calc
H14B H 0.0855 0.879 0.4712 0.054 Uiso 1 calc
H14C H 0.1707 0.8268 0.5021 0.054 Uiso 1 calc
C16 C 0.0029(4) 1.2111(6) 0.2956(4) 0.0281(15) Uani 1 d
C9 C 0.1818(4) 0.8328(7) 0.1965(4) 0.0314(16) Uani 1 d
H9A H 0.1472 0.7688 0.1755 0.047 Uiso 1 calc
H9B H 0.2352 0.8112 0.2008 0.047 Uiso 1 calc
H9C H 0.1675 0.9019 0.1675 0.047 Uiso 1 calc
C13 C 0.1554(5) 0.6308(7) 0.4313(4) 0.0387(19) Uani 1 d
H13A H 0.1498 0.5865 0.3892 0.058 Uiso 1 calc
H13B H 0.1384 0.5832 0.4637 0.058 Uiso 1 calc
H13C H 0.2097 0.6525 0.4523 0.058 Uiso 1 calc
C6 C 0.2488(5) 1.1116(8) 0.2473(4) 0.044(2) Uani 1 d
H6A H 0.2919 1.1589 0.2431 0.067 Uiso 1 calc
H6B H 0.211 1.1615 0.2587 0.067 Uiso 1 calc
H6C H 0.2242 1.072 0.2036 0.067 Uiso 1 calc
C11 C 0.1056(4) 0.7405(7) 0.4139(4) 0.0318(16) Uani 1 d
C8 C 0.3411(5) 0.9470(8) 0.2893(5) 0.046(2) Uani 1 d
H8A H 0.382 0.9963 0.2827 0.069 Uiso 1 calc
H8B H 0.318 0.9011 0.2477 0.069 Uiso 1 calc
H8C H 0.363 0.8949 0.3283 0.069 Uiso 1 calc

loop_
_atom_site_aniso_label
_atom_site_aniso_U_11
_atom_site_aniso_U_22
_atom_site_aniso_U_33
_atom_site_aniso_U_23
_atom_site_aniso_U_13
_atom_site_aniso_U_12
P3 0.0346(10) 0.0359(11) 0.0307(10) -0.0027(8) 0.0042(8) -0.0034(8)
P4 0.0343(10) 0.0385(11) 0.0253(9) 0.0075(8) 0.0090(8) 0.0060(8)
C23 0.034(4) 0.036(4) 0.029(4) 0.006(3) 0.007(3) 0.008(3)
P1 0.0203(8) 0.0283(9) 0.0248(8) 0.0012(7) 0.0033(7) -0.0001(7)
C24 0.042(4) 0.026(4) 0.043(4) 0.002(3) 0.016(4) -0.005(3)
C1 0.019(3) 0.036(4) 0.026(3) 0.006(3) 0.009(3) 0.007(3)
C2 0.026(3) 0.030(4) 0.029(4) -0.003(3) 0.008(3) 0.002(3)
C3 0.023(3) 0.025(4) 0.035(4) 0.000(3) 0.007(3) -0.001(3)
C25 0.025(3) 0.040(4) 0.030(4) -0.006(3) 0.011(3) -0.003(3)
C26 0.029(4) 0.051(5) 0.039(4) -0.005(4) 0.005(3) -0.005(4)
C28 0.036(4) 0.040(4) 0.040(4) -0.008(4) 0.014(4) -0.002(3)
C4 0.020(3) 0.029(4) 0.027(3) 0.003(3) 0.001(3) 0.000(3)
C10 0.030(4) 0.033(4) 0.049(5) 0.001(4) 0.006(4) 0.000(3)
C41 0.042(4) 0.045(5) 0.030(4) 0.005(3) 0.014(3) -0.002(4)
C36 0.038(4) 0.041(4) 0.027(4) 0.001(3) 0.010(3) -0.003(3)
C35 0.039(4) 0.040(4) 0.026(4) -0.006(3) 0.008(3) -0.001(3)
C29 0.037(4) 0.035(4) 0.043(5) -0.010(4) 0.012(4) -0.010(3)
C30 0.038(4) 0.052(5) 0.041(5) -0.011(4) 0.014(4) -0.011(4)
C42 0.030(4) 0.047(5) 0.033(4) 0.007(4) 0.003(3) 0.000(3)
C37 0.036(4) 0.046(5) 0.024(4) -0.005(3) 0.004(3) -0.003(4)
C34 0.037(4) 0.042(5) 0.037(4) 0.003(4) 0.011(3) 0.003(4)
C38 0.047(5) 0.053(5) 0.020(4) 0.001(3) 0.004(3) 0.009(4)
C32 0.033(4) 0.068(6) 0.036(4) -0.014(4) 0.000(4) -0.014(4)
C40 0.068(6) 0.041(5) 0.043(5) 0.012(4) 0.005(5) -0.003(5)
C39 0.075(7) 0.052(6) 0.037(5) 0.008(4) -0.004(5) 0.007(5)
C31 0.071(7) 0.055(6) 0.060(6) -0.012(5) 0.019(5) -0.023(5)
C33 0.046(5) 0.083(8) 0.047(5) -0.014(5) -0.002(4) -0.023(5)
C27 0.037(4) 0.048(5) 0.030(4) -0.002(4) 0.007(3) -0.007(4)
C19 0.024(3) 0.031(4) 0.043(4) 0.004(3) 0.001(3) 0.000(3)
C20 0.032(4) 0.056(6) 0.038(4) 0.010(4) -0.003(3) -0.005(4)
C21 0.031(4) 0.032(4) 0.043(4) 0.000(3) 0.008(3) -0.006(3)
C22 0.031(4) 0.046(5) 0.067(6) -0.009(4) 0.021(4) -0.004(4)
Tm1 0.02069(15) 0.02807(17) 0.02237(15) 0.00145(13) 0.00451(11) 0.00097(12)
P2 0.0227(8) 0.0291(9) 0.0271(9) 0.0013(7) 0.0066(7) -0.0025(7)
C5 0.019(3) 0.032(4) 0.035(4) 0.001(3) 0.008(3) -0.006(3)
C18 0.019(3) 0.021(3) 0.032(4) 0.001(3) 0.002(3) -0.001(2)
C17 0.025(3) 0.021(3) 0.029(4) 0.001(3) 0.006(3) 0.003(3)
C15 0.018(3) 0.031(4) 0.031(4) -0.004(3) 0.007(3) 0.000(3)
C7 0.020(3) 0.049(5) 0.044(4) -0.007(4) 0.010(3) -0.009(3)
C12 0.025(4) 0.045(5) 0.047(5) 0.008(4) 0.006(3) -0.011(3)
C14 0.025(4) 0.055(5) 0.030(4) 0.015(4) 0.010(3) 0.008(3)
C16 0.032(4) 0.027(4) 0.028(4) 0.004(3) 0.012(3) 0.002(3)
C9 0.032(4) 0.033(4) 0.028(4) -0.001(3) 0.008(3) 0.004(3)
C13 0.040(4) 0.028(4) 0.044(4) 0.015(3) 0.007(4) 0.004(3)
C6 0.032(4) 0.051(5) 0.044(5) 0.013(4) 0.003(4) -0.010(4)
C11 0.019(3) 0.035(4) 0.039(4) 0.007(3) 0.005(3) 0.001(3)
C8 0.028(4) 0.056(5) 0.059(6) -0.012(4) 0.020(4) -0.002(4)

loop_
_atom_type_symbol
_atom_type_description
_atom_type_scat_dispersion_real
_atom_type_scat_dispersion_imag
_atom_type_scat_source
C C 0.0033 0.0016 'International Tables Vol C Tables 4.2.6.8 and 6.1.1.4'
H H 0 0 'International Tables Vol C Tables 4.2.6.8 and 6.1.1.4'
O O 0.0106 0.006 'International Tables Vol C Tables 4.2.6.8 and 6.1.1.4'
Tm Tm -0.3139 5.2483 'International Tables Vol C Tables 4.2.6.8 and 6.1.1.4'
P P 0.1023 0.0942 'International Tables Vol C Tables 4.2.6.8 and 6.1.1.4'

loop_
_geom_angle_atom_site_label_1
_geom_angle_atom_site_label_2
_geom_angle_atom_site_label_3
_geom_angle
C29 P3 C35 103.5(4)
C29 P3 Tm1 138.4(3)
C35 P3 Tm1 116.3(3)
C36 P4 C42 102.5(4)
C36 P4 Tm1 115.1(3)
C42 P4 Tm1 126.2(3)
C1 P1 C4 91.3(3)
C1 P1 Tm1 70.3(2)
C4 P1 Tm1 66.8(2)
C2 C1 C5 125.6(6)
C2 C1 P1 111.4(5)
C5 C1 P1 122.2(5)
C2 C1 Tm1 72.8(4)
C5 C1 Tm1 128.9(4)
P1 C1 Tm1 73.5(2)
C1 C2 C3 113.0(6)
C1 C2 C9 126.9(7)
C3 C2 C9 119.8(6)
C1 C2 Tm1 78.0(4)
C3 C2 Tm1 74.1(4)
C9 C2 Tm1 121.3(5)
C4 C3 C2 113.1(6)
C4 C3 C10 126.5(7)
C2 C3 C10 119.4(7)
C4 C3 Tm1 74.4(4)
C2 C3 Tm1 75.4(4)
C10 C3 Tm1 127.7(5)
C15 C25 C27 111.2(6)
C15 C25 C26 115.2(6)
C27 C25 C26 107.3(6)
C15 C25 C28 107.6(6)
C27 C25 C28 106.8(6)
C26 C25 C28 108.4(6)
C3 C4 C11 126.8(6)
C3 C4 P1 111.2(5)
C11 C4 P1 120.4(5)
C3 C4 Tm1 75.8(4)
C11 C4 Tm1 127.0(4)
P1 C4 Tm1 76.1(2)
C42 C41 C38 120.6(8)
C42 C41 C40 119.5(8)
C38 C41 C40 119.8(7)
C37 C36 C35 122.3(7)
C37 C36 P4 120.6(6)
C35 C36 P4 117.1(6)
C34 C35 C36 124.2(7)
C34 C35 P3 119.5(6)
C36 C35 P3 116.2(5)
C30 C29 P3 125.0(7)
C29 C30 C32 123.3(8)
C29 C30 C31 119.3(8)
C32 C30 C31 117.4(8)
C41 C42 P4 126.2(6)
C38 C37 C36 127.2(7)
C32 C34 C35 126.5(8)
C37 C38 C41 122.8(7)
C37 C38 C39 119.3(8)
C41 C38 C39 117.8(8)
C34 C32 C30 122.0(7)
C34 C32 C33 117.0(9)
C30 C32 C33 121.0(8)
C20 C19 C21 108.9(6)
C20 C19 C22 106.9(7)
C21 C19 C22 107.3(7)
C20 C19 C18 117.5(7)
C21 C19 C18 110.5(6)
C22 C19 C18 105.2(6)
C4 Tm1 C3 29.7(2)
C4 Tm1 C2 51.4(2)
C3 Tm1 C2 30.5(2)
C4 Tm1 C15 110.5(2)
C3 Tm1 C15 139.9(2)
C2 Tm1 C15 139.9(2)
C4 Tm1 C16 140.2(2)
C3 Tm1 C16 168.2(2)
C2 Tm1 C16 146.4(2)
C15 Tm1 C16 29.8(2)
C4 Tm1 C18 120.5(2)
C3 Tm1 C18 134.4(2)
C2 Tm1 C18 162.9(2)
C15 Tm1 C18 54.45(19)
C16 Tm1 C18 50.4(2)
C4 Tm1 C17 148.4(2)
C3 Tm1 C17 159.5(2)
C2 Tm1 C17 159.8(2)
C15 Tm1 C17 51.1(2)
C16 Tm1 C17 30.2(2)
C18 Tm1 C17 29.1(2)
C4 Tm1 C1 54.6(2)
C3 Tm1 C1 50.7(2)
C2 Tm1 C1 29.3(2)
C15 Tm1 C1 110.9(2)
C16 Tm1 C1 121.3(2)
C18 Tm1 C1 163.9(2)
C17 Tm1 C1 149.5(2)
C4 Tm1 P2 93.37(16)
C3 Tm1 P2 119.65(16)
C2 Tm1 P2 143.98(16)
C15 Tm1 P2 36.95(15)
C16 Tm1 P2 56.21(15)
C18 Tm1 P2 36.84(15)
C17 Tm1 P2 56.13(15)
C1 Tm1 P2 127.76(15)
C4 Tm1 P4 131.68(16)
C3 Tm1 P4 103.74(16)
C2 Tm1 P4 80.93(16)
C15 Tm1 P4 111.64(16)
C16 Tm1 P4 83.46(15)
C18 Tm1 P4 102.90(15)
C17 Tm1 P4 78.92(15)
C1 Tm1 P4 88.55(14)
P2 Tm1 P4 134.87(6)
C4 Tm1 P3 98.73(15)
C3 Tm1 P3 75.75(15)
C2 Tm1 P3 83.19(15)
C15 Tm1 P3 136.86(14)
C16 Tm1 P3 115.96(15)
C18 Tm1 P3 83.65(14)
C17 Tm1 P3 87.68(15)
C1 Tm1 P3 111.81(16)
P2 Tm1 P3 113.22(6)
P4 Tm1 P3 64.10(6)
C4 Tm1 P1 37.16(15)
C3 Tm1 P1 56.07(15)
C2 Tm1 P1 55.79(15)
C15 Tm1 P1 87.95(14)
C16 Tm1 P1 112.22(15)
C18 Tm1 P1 129.36(15)
C17 Tm1 P1 139.08(15)
C1 Tm1 P1 36.22(14)
P2 Tm1 P1 92.57(5)
P4 Tm1 P1 123.69(6)
P3 Tm1 P1 131.82(6)
C15 P2 C18 91.4(3)
C15 P2 Tm1 69.6(2)
C18 P2 Tm1 70.2(2)
C6 C5 C8 111.0(7)
C6 C5 C1 112.8(6)
C8 C5 C1 108.8(6)
C6 C5 C7 107.3(7)
C8 C5 C7 105.8(6)
C1 C5 C7 111.0(6)
C17 C18 C19 127.9(6)
C17 C18 P2 112.3(5)
C19 C18 P2 117.9(5)
C17 C18 Tm1 75.6(4)
C19 C18 Tm1 131.5(5)
P2 C18 Tm1 73.0(2)
C18 C17 C16 112.4(6)
C18 C17 C23 126.4(6)
C16 C17 C23 120.8(6)
C18 C17 Tm1 75.3(4)
C16 C17 Tm1 74.4(4)
C23 C17 Tm1 123.8(5)
C16 C15 C25 125.8(7)
C16 C15 P2 110.8(5)
C25 C15 P2 121.5(5)
C16 C15 Tm1 75.4(4)
C25 C15 Tm1 130.6(4)
P2 C15 Tm1 73.4(2)
C15 C16 C17 113.1(6)
C15 C16 C24 126.1(7)
C17 C16 C24 120.2(6)
C15 C16 Tm1 74.8(4)
C17 C16 Tm1 75.4(4)
C24 C16 Tm1 125.4(5)
C13 C11 C14 107.9(6)
C13 C11 C12 109.2(6)
C14 C11 C12 106.6(6)
C13 C11 C4 108.5(6)
C14 C11 C4 110.7(6)
C12 C11 C4 113.8(6)

loop_
_geom_bond_atom_site_label_1
_geom_bond_atom_site_label_2
_geom_bond_distance
P3 C29 1.732(8)
P3 C35 1.760(8)
P3 Tm1 2.857(2)
P4 C36 1.728(8)
P4 C42 1.753(9)
P4 Tm1 2.8471(19)
C23 C17 1.518(9)
P1 C1 1.764(7)
P1 C4 1.781(7)
P1 Tm1 2.8619(17)
C24 C16 1.522(10)
C1 C2 1.404(10)
C1 C5 1.540(9)
C1 Tm1 2.809(6)
C2 C3 1.439(10)
C2 C9 1.519(10)
C2 Tm1 2.744(7)
C3 C4 1.395(10)
C3 C10 1.530(10)
C3 Tm1 2.727(7)
C25 C15 1.523(10)
C25 C27 1.527(11)
C25 C26 1.534(10)
C25 C28 1.564(11)
C4 C11 1.543(10)
C4 Tm1 2.710(7)
C41 C42 1.375(11)
C41 C38 1.427(11)
C41 C40 1.505(12)
C36 C37 1.409(11)
C36 C35 1.444(11)
C35 C34 1.420(11)
C29 C30 1.363(11)
C30 C32 1.416(13)
C30 C31 1.541(12)
C37 C38 1.365(12)
C34 C32 1.389(12)
C38 C39 1.524(11)
C32 C33 1.515(11)
C19 C20 1.514(11)
C19 C21 1.520(10)
C19 C22 1.561(12)
C19 C18 1.566(9)
Tm1 C15 2.762(7)
Tm1 C16 2.769(7)
Tm1 C18 2.779(7)
Tm1 C17 2.782(7)
Tm1 P2 2.8246(19)
P2 C15 1.771(7)
P2 C18 1.771(7)
C5 C6 1.514(11)
C5 C8 1.525(11)
C5 C7 1.547(10)
C18 C17 1.396(9)
C17 C16 1.447(10)
C15 C16 1.421(10)
C12 C11 1.540(10)
C14 C11 1.538(11)
C13 C11 1.534(10)
